data_4032083
loop_
_publ_author_name
'Zhong, Chang-Zhi'
'Tung, Po-Ting'
'Chao, Tsung-Han'
'Yeh, Ming-Chang P'

_publ_section_title
;
 Gold-Catalyzed Stereoselective Synthesis of Bicyclic Lactams and Ketones
 from N-Tosylynamidomethyl-Tethered Cyclohexenes.
;
_journal_issue 1
_journal_name_full 'The Journal of organic chemistry'
_journal_page_first 481
_journal_page_last 501
_journal_paper_doi 10.1021/acs.joc.6b02479
_journal_volume 82
_journal_year 2017
_chemical_formula_moiety 'C23 H25 N O2 S'
_chemical_formula_sum 'C23 H25 N O2 S'
_chemical_formula_weight 379.50
_chemical_name_systematic
;
 ?
;
_space_group_IT_number 19
_symmetry_cell_setting orthorhombic
_symmetry_space_group_name_Hall 'P 2ac 2ab'
_symmetry_space_group_name_H-M 'P 21 21 21'
_atom_sites_solution_hydrogens geom
_atom_sites_solution_primary direct
_atom_sites_solution_secondary difmap
_audit_creation_method SHELXL-97
_cell_angle_alpha 90.00
_cell_angle_beta 90.00
_cell_angle_gamma 90.00
_cell_formula_units_Z 4
_cell_length_a 8.6743(16)
_cell_length_b 10.0778(17)
_cell_length_c 22.329(3)
_cell_measurement_reflns_used 0
_cell_measurement_temperature 200(2)
_cell_measurement_theta_max 0
_cell_measurement_theta_min 0
_cell_volume 1952.0(6)
_computing_molecular_graphics 'Ortep-3 for Windows (Farrugia, 1997)'
_computing_publication_material 'WinGX publication routines (Farrugia, 1999)'
_computing_structure_refinement 'SHELXL-97 (Sheldrick, 1997)'
_computing_structure_solution 'SHELXS-86 (Sheldrick, 1986)'
_diffrn_ambient_temperature 200(2)
_diffrn_measured_fraction_theta_full 0.995
_diffrn_measured_fraction_theta_max 0.995
_diffrn_measurement_device_type 'Bruker APEX2'
_diffrn_radiation_monochromator graphite
_diffrn_radiation_source 'fine-focus sealed tube'
_diffrn_radiation_type MoK\a
_diffrn_radiation_wavelength 0.71073
_diffrn_reflns_av_R_equivalents 0.1122
_diffrn_reflns_av_sigmaI/netI 0.1331
_diffrn_reflns_limit_h_max 10
_diffrn_reflns_limit_h_min -10
_diffrn_reflns_limit_k_max 11
_diffrn_reflns_limit_k_min -11
_diffrn_reflns_limit_l_max 26
_diffrn_reflns_limit_l_min -26
_diffrn_reflns_number 13904
_diffrn_reflns_theta_full 25.12
_diffrn_reflns_theta_max 25.12
_diffrn_reflns_theta_min 1.82
_exptl_absorpt_coefficient_mu 0.184
_exptl_absorpt_correction_T_max 0.9982
_exptl_absorpt_correction_T_min 0.9854
_exptl_absorpt_correction_type multi-scan
_exptl_crystal_colour colorless
_exptl_crystal_density_diffrn 1.291
_exptl_crystal_density_method 'not measured'
_exptl_crystal_description prism
_exptl_crystal_F_000 808
_exptl_crystal_size_max 0.08
_exptl_crystal_size_mid 0.07
_exptl_crystal_size_min 0.01
_refine_diff_density_max 0.305
_refine_diff_density_min -0.303
_refine_diff_density_rms 0.046
_refine_ls_abs_structure_details 'Flack H D (1983), Acta Cryst. A39, 876-881'
_refine_ls_abs_structure_Flack 0.08(12)
_refine_ls_extinction_method none
_refine_ls_goodness_of_fit_ref 0.982
_refine_ls_hydrogen_treatment constr
_refine_ls_matrix_type full
_refine_ls_number_parameters 244
_refine_ls_number_reflns 3431
_refine_ls_number_restraints 0
_refine_ls_restrained_S_all 0.982
_refine_ls_R_factor_all 0.1368
_refine_ls_R_factor_gt 0.0582
_refine_ls_shift/su_max 0.000
_refine_ls_shift/su_mean 0.000
_refine_ls_structure_factor_coef Fsqd
_refine_ls_weighting_details 'calc w=1/[\s^2^(Fo^2^)+(0.0337P)^2^+0.0000P] where P=(Fo^2^+2Fc^2^)/3'
_refine_ls_weighting_scheme calc
_refine_ls_wR_factor_gt 0.0813
_refine_ls_wR_factor_ref 0.0992
_reflns_number_gt 1953
_reflns_number_total 3431
_reflns_threshold_expression >2sigma(I)
_cod_data_source_file jo6b02479_si_011.cif
_cod_data_source_block a17018
_cod_depositor_comments 'Adding full bibliography for 4032083--4032091.cif.'
_cod_original_cell_volume 1951.9(6)
_cod_database_code 4032083

loop_
_symmetry_equiv_pos_as_xyz
'x, y, z'
'-x+1/2, -y, z+1/2'
'-x, y+1/2, -z+1/2'
'x+1/2, -y+1/2, -z'

loop_
_atom_site_label
_atom_site_type_symbol
_atom_site_fract_x
_atom_site_fract_y
_atom_site_fract_z
_atom_site_U_iso_or_equiv
_atom_site_adp_type
_atom_site_occupancy
_atom_site_symmetry_multiplicity
_atom_site_calc_flag
_atom_site_refinement_flags
C1 C 0.2178(4) 0.6398(4) 0.94945(17) 0.0332(10) Uani 1 1 d .
C2 C 0.2625(5) 0.7185(4) 0.90149(16) 0.0395(10) Uani 1 1 d .
H2 H 0.3113 0.6800 0.8676 0.047 Uiso 1 1 calc R
C3 C 0.2353(5) 0.8537(4) 0.90348(17) 0.0403(10) Uani 1 1 d .
H3 H 0.2657 0.9072 0.8705 0.048 Uiso 1 1 calc R
C4 C 0.1653(4) 0.9129(4) 0.95190(19) 0.0355(10) Uani 1 1 d .
C5 C 0.1369(5) 1.0612(4) 0.95326(18) 0.0564(13) Uani 1 1 d .
H5A H 0.0868 1.0852 0.9911 0.085 Uiso 1 1 calc R
H5B H 0.0700 1.0860 0.9197 0.085 Uiso 1 1 calc R
H5C H 0.2354 1.1082 0.9499 0.085 Uiso 1 1 calc R
C6 C 0.1186(4) 0.8322(4) 0.99897(17) 0.0394(11) Uani 1 1 d .
H6 H 0.0682 0.8708 1.0325 0.047 Uiso 1 1 calc R
C7 C 0.1442(4) 0.6962(4) 0.99794(16) 0.0366(10) Uani 1 1 d .
H7 H 0.1113 0.6424 1.0304 0.044 Uiso 1 1 calc R
C8 C -0.0462(4) 0.4022(4) 0.93473(16) 0.0424(11) Uani 1 1 d .
H8A H -0.0532 0.4727 0.9655 0.051 Uiso 1 1 calc R
H8B H -0.0709 0.3162 0.9539 0.051 Uiso 1 1 calc R
C9 C -0.1623(4) 0.4308(4) 0.88264(16) 0.0382(11) Uani 1 1 d .
H9 H -0.2382 0.4989 0.8965 0.046 Uiso 1 1 calc R
C10 C -0.2506(5) 0.3091(4) 0.86106(16) 0.0468(11) Uani 1 1 d .
H10A H -0.2685 0.2495 0.8956 0.056 Uiso 1 1 calc R
H10B H -0.3527 0.3379 0.8460 0.056 Uiso 1 1 calc R
C11 C -0.1702(5) 0.2313(4) 0.81220(17) 0.0446(12) Uani 1 1 d .
H11A H -0.2345 0.1542 0.8007 0.054 Uiso 1 1 calc R
H11B H -0.0705 0.1973 0.8274 0.054 Uiso 1 1 calc R
C12 C -0.1419(4) 0.3181(4) 0.75751(17) 0.0426(11) Uani 1 1 d .
H12A H -0.2420 0.3522 0.7428 0.051 Uiso 1 1 calc R
H12B H -0.0962 0.2631 0.7254 0.051 Uiso 1 1 calc R
C13 C -0.0354(4) 0.4351(4) 0.77010(17) 0.0396(11) Uani 1 1 d .
H13 H -0.0328 0.5032 0.7375 0.048 Uiso 1 1 calc R
C14 C -0.0587(4) 0.4936(4) 0.83434(15) 0.0337(10) Uani 1 1 d .
H14 H -0.0585 0.5928 0.8353 0.040 Uiso 1 1 calc R
C15 C 0.0934(4) 0.4345(4) 0.84701(16) 0.0315(10) Uani 1 1 d .
C16 C 0.1256(4) 0.3885(4) 0.79139(16) 0.0319(10) Uani 1 1 d .
C17 C 0.2427(5) 0.2989(4) 0.76683(16) 0.0333(9) Uani 1 1 d .
C18 C 0.2729(5) 0.2830(4) 0.70550(17) 0.0405(11) Uani 1 1 d .
C19 C 0.1929(5) 0.3649(4) 0.65857(16) 0.0581(14) Uani 1 1 d .
H19A H 0.1196 0.4253 0.6779 0.087 Uiso 1 1 calc R
H19B H 0.1374 0.3062 0.6310 0.087 Uiso 1 1 calc R
H19C H 0.2694 0.4165 0.6362 0.087 Uiso 1 1 calc R
C20 C 0.3808(5) 0.1896(5) 0.6877(2) 0.0521(13) Uani 1 1 d .
H20 H 0.4019 0.1798 0.6462 0.063 Uiso 1 1 calc R
C21 C 0.4588(5) 0.1102(5) 0.7279(2) 0.0560(14) Uani 1 1 d .
H21 H 0.5309 0.0462 0.7141 0.067 Uiso 1 1 calc R
C22 C 0.4307(5) 0.1250(4) 0.7887(2) 0.0493(12) Uani 1 1 d .
H22 H 0.4834 0.0710 0.8169 0.059 Uiso 1 1 calc R
C23 C 0.3253(4) 0.2191(4) 0.80793(19) 0.0434(11) Uani 1 1 d .
H23 H 0.3081 0.2304 0.8496 0.052 Uiso 1 1 calc R
N1 N 0.1144(4) 0.3982(3) 0.90862(13) 0.0341(9) Uani 1 1 d .
O1 O 0.2394(3) 0.4165(2) 1.00740(10) 0.0524(8) Uani 1 1 d .
O2 O 0.3927(3) 0.4475(3) 0.91319(11) 0.0490(8) Uani 1 1 d .
S1 S 0.25363(14) 0.46775(10) 0.94732(5) 0.0405(3) Uani 1 1 d .

loop_
_atom_site_aniso_label
_atom_site_aniso_U_11
_atom_site_aniso_U_22
_atom_site_aniso_U_33
_atom_site_aniso_U_23
_atom_site_aniso_U_13
_atom_site_aniso_U_12
C1 0.041(3) 0.030(2) 0.029(2) -0.007(2) 0.001(2) 0.002(2)
C2 0.039(2) 0.049(3) 0.030(2) -0.007(2) -0.002(2) 0.001(3)
C3 0.045(3) 0.039(3) 0.037(2) 0.001(2) 0.005(3) -0.001(3)
C4 0.039(2) 0.030(3) 0.037(2) -0.001(2) -0.003(2) 0.001(2)
C5 0.068(3) 0.042(3) 0.060(3) 0.006(3) 0.000(3) 0.005(3)
C6 0.046(3) 0.043(3) 0.029(2) -0.009(2) 0.005(2) -0.001(2)
C7 0.049(3) 0.032(3) 0.029(2) 0.003(2) -0.005(2) -0.006(2)
C8 0.045(2) 0.041(3) 0.041(3) -0.008(2) 0.010(2) -0.008(2)
C9 0.035(2) 0.034(3) 0.046(3) 0.001(2) 0.006(2) 0.009(2)
C10 0.037(2) 0.053(3) 0.051(3) 0.009(2) 0.001(3) -0.005(3)
C11 0.037(2) 0.041(3) 0.056(3) -0.004(3) -0.003(2) -0.005(2)
C12 0.038(2) 0.048(3) 0.043(3) -0.006(2) -0.002(2) 0.002(2)
C13 0.043(2) 0.040(3) 0.035(3) 0.006(2) 0.000(2) -0.003(2)
C14 0.041(2) 0.021(2) 0.038(2) 0.001(2) 0.003(2) -0.001(2)
C15 0.037(2) 0.026(3) 0.031(2) -0.001(2) 0.004(2) -0.001(2)
C16 0.038(2) 0.021(2) 0.037(3) -0.001(2) 0.001(2) -0.010(2)
C17 0.032(2) 0.030(2) 0.037(2) -0.010(2) 0.010(2) -0.011(2)
C18 0.032(2) 0.043(3) 0.046(3) -0.009(2) 0.011(2) -0.012(2)
C19 0.067(3) 0.072(3) 0.035(3) -0.005(3) 0.005(2) -0.009(3)
C20 0.035(3) 0.065(4) 0.057(3) -0.019(3) 0.009(3) -0.011(3)
C21 0.035(3) 0.062(4) 0.071(4) -0.026(3) 0.020(3) -0.005(3)
C22 0.031(2) 0.048(3) 0.068(4) -0.006(3) 0.003(3) -0.003(2)
C23 0.036(2) 0.045(3) 0.050(3) -0.002(2) 0.014(2) -0.002(2)
N1 0.0397(19) 0.031(2) 0.032(2) -0.0049(17) 0.0004(18) 0.0011(17)
O1 0.0734(19) 0.0486(19) 0.0354(15) 0.0084(14) -0.0138(18) 0.009(2)
O2 0.0334(15) 0.052(2) 0.0617(19) -0.0201(17) -0.0022(15) 0.0109(16)
S1 0.0440(6) 0.0354(6) 0.0420(6) -0.0060(6) -0.0077(7) 0.0051(7)

loop_
_atom_type_symbol
_atom_type_description
_atom_type_scat_dispersion_real
_atom_type_scat_dispersion_imag
_atom_type_scat_source
C C 0.0033 0.0016 'International Tables Vol C Tables 4.2.6.8 and 6.1.1.4'
H H 0.0000 0.0000 'International Tables Vol C Tables 4.2.6.8 and 6.1.1.4'
N N 0.0061 0.0033 'International Tables Vol C Tables 4.2.6.8 and 6.1.1.4'
O O 0.0106 0.0060 'International Tables Vol C Tables 4.2.6.8 and 6.1.1.4'
S S 0.1246 0.1234 'International Tables Vol C Tables 4.2.6.8 and 6.1.1.4'

loop_
_geom_angle_atom_site_label_1
_geom_angle_atom_site_label_2
_geom_angle_atom_site_label_3
_geom_angle
C7 C1 C2 119.9(4)
C7 C1 S1 120.6(3)
C2 C1 S1 119.5(3)
C3 C2 C1 119.4(4)
C3 C2 H2 120.3
C1 C2 H2 120.3
C4 C3 C2 121.8(4)
C4 C3 H3 119.1
C2 C3 H3 119.1
C3 C4 C6 118.0(4)
C3 C4 C5 121.0(4)
C6 C4 C5 121.0(4)
C4 C5 H5A 109.5
C4 C5 H5B 109.5
H5A C5 H5B 109.5
C4 C5 H5C 109.5
H5A C5 H5C 109.5
H5B C5 H5C 109.5
C7 C6 C4 121.3(4)
C7 C6 H6 119.4
C4 C6 H6 119.4
C1 C7 C6 119.6(4)
C1 C7 H7 120.2
C6 C7 H7 120.2
N1 C8 C9 108.2(3)
N1 C8 H8A 110.1
C9 C8 H8A 110.1
N1 C8 H8B 110.1
C9 C8 H8B 110.1
H8A C8 H8B 108.4
C10 C9 C14 113.7(3)
C10 C9 C8 114.2(3)
C14 C9 C8 102.7(3)
C10 C9 H9 108.6
C14 C9 H9 108.6
C8 C9 H9 108.6
C11 C10 C9 114.4(4)
C11 C10 H10A 108.7
C9 C10 H10A 108.7
C11 C10 H10B 108.7
C9 C10 H10B 108.7
H10A C10 H10B 107.6
C10 C11 C12 110.8(3)
C10 C11 H11A 109.5
C12 C11 H11A 109.5
C10 C11 H11B 109.5
C12 C11 H11B 109.5
H11A C11 H11B 108.1
C11 C12 C13 113.2(3)
C11 C12 H12A 108.9
C13 C12 H12A 108.9
C11 C12 H12B 108.9
C13 C12 H12B 108.9
H12A C12 H12B 107.7
C12 C13 C16 111.6(3)
C12 C13 C14 112.5(3)
C16 C13 C14 87.1(3)
C12 C13 H13 114.3
C16 C13 H13 114.3
C14 C13 H13 114.3
C15 C14 C9 102.8(3)
C15 C14 C13 84.7(3)
C9 C14 C13 124.2(3)
C15 C14 H14 113.4
C9 C14 H14 113.4
C13 C14 H14 113.4
C16 C15 N1 139.9(3)
C16 C15 C14 98.5(3)
N1 C15 C14 113.6(3)
C15 C16 C17 134.2(4)
C15 C16 C13 89.5(3)
C17 C16 C13 134.2(3)
C18 C17 C23 118.3(4)
C18 C17 C16 124.4(4)
C23 C17 C16 117.3(3)
C20 C18 C17 118.9(4)
C20 C18 C19 119.0(4)
C17 C18 C19 122.1(4)
C18 C19 H19A 109.5
C18 C19 H19B 109.5
H19A C19 H19B 109.5
C18 C19 H19C 109.5
H19A C19 H19C 109.5
H19B C19 H19C 109.5
C21 C20 C18 122.6(4)
C21 C20 H20 118.7
C18 C20 H20 118.7
C20 C21 C22 119.2(4)
C20 C21 H21 120.4
C22 C21 H21 120.4
C21 C22 C23 119.5(4)
C21 C22 H22 120.2
C23 C22 H22 120.2
C22 C23 C17 121.4(4)
C22 C23 H23 119.3
C17 C23 H23 119.3
C15 N1 C8 104.3(3)
C15 N1 S1 119.2(3)
C8 N1 S1 117.6(2)
O2 S1 O1 120.82(18)
O2 S1 N1 106.09(15)
O1 S1 N1 105.86(18)
O2 S1 C1 107.52(18)
O1 S1 C1 108.19(17)
N1 S1 C1 107.74(18)

loop_
_geom_bond_atom_site_label_1
_geom_bond_atom_site_label_2
_geom_bond_distance
C1 C7 1.380(5)
C1 C2 1.388(5)
C1 S1 1.762(4)
C2 C3 1.384(5)
C2 H2 0.9500
C3 C4 1.376(5)
C3 H3 0.9500
C4 C6 1.389(5)
C4 C5 1.515(5)
C5 H5A 0.9800
C5 H5B 0.9800
C5 H5C 0.9800
C6 C7 1.388(5)
C6 H6 0.9500
C7 H7 0.9500
C8 N1 1.511(4)
C8 C9 1.565(5)
C8 H8A 0.9900
C8 H8B 0.9900
C9 C10 1.524(5)
C9 C14 1.540(5)
C9 H9 1.0000
C10 C11 1.514(5)
C10 H10A 0.9900
C10 H10B 0.9900
C11 C12 1.522(5)
C11 H11A 0.9900
C11 H11B 0.9900
C12 C13 1.524(5)
C12 H12A 0.9900
C12 H12B 0.9900
C13 C16 1.549(5)
C13 C14 1.564(5)
C13 H13 1.0000
C14 C15 1.475(5)
C14 H14 1.0000
C15 C16 1.355(4)
C15 N1 1.435(4)
C16 C17 1.465(5)
C17 C18 1.403(4)
C17 C23 1.415(5)
C18 C20 1.386(5)
C18 C19 1.503(5)
C19 H19A 0.9800
C19 H19B 0.9800
C19 H19C 0.9800
C20 C21 1.380(5)
C20 H20 0.9500
C21 C22 1.386(5)
C21 H21 0.9500
C22 C23 1.386(5)
C22 H22 0.9500
C23 H23 0.9500
N1 S1 1.642(3)
O1 S1 1.443(2)
O2 S1 1.442(3)
